data_7240211
loop_
_publ_author_name
'Mazzeo, Paolo Pio'
'Canossa, Stefano'
'Carraro, Claudia'
'Pelagatti, Paolo'
'Bacchi, Alessia'

_publ_section_title
;
 Systematic coformer contribution to cocrystal stabilization: energy and
 packing trends
;
_journal_name_full CrystEngComm
_journal_paper_doi 10.1039/D0CE00291G
_journal_year 2020
_chemical_formula_moiety 'C10 H14 O, C13 H9 N'
_chemical_formula_sum 'C23 H23 N O'
_chemical_formula_weight 329.42
_chemical_name_systematic 'Acridine 5-Methyl-2-(propan-2-yl)phenol'
_space_group_crystal_system monoclinic
_space_group_IT_number 14
_space_group_name_Hall '-P 2ybc'
_space_group_name_H-M_alt 'P 1 21/c 1'
_atom_sites_solution_hydrogens difmap
_atom_sites_solution_primary dual
_audit_creation_date 2020-02-26
_audit_creation_method
;
Olex2 1.2
(compiled 2018.05.29 svn.r3508 for OlexSys, GUI svn.r5506)
;
_audit_update_record
;
2020-02-26 deposited with the CCDC.	2020-03-26 downloaded from the CCDC.
;
_cell_angle_alpha 90
_cell_angle_beta 108.6290(10)
_cell_angle_gamma 90
_cell_formula_units_Z 4
_cell_length_a 12.13720(10)
_cell_length_b 9.12090(10)
_cell_length_c 17.2439(2)
_cell_measurement_reflns_used 23232
_cell_measurement_temperature 100
_cell_measurement_theta_max 33.0890
_cell_measurement_theta_min 1.7420
_cell_volume 1808.92(3)
_computing_cell_refinement 'CrysAlisPro 1.171.38.43 (Rigaku OD, 2015)'
_computing_data_collection 'CrysAlisPro 1.171.38.43 (Rigaku OD, 2015)'
_computing_data_reduction 'CrysAlisPro 1.171.38.43 (Rigaku OD, 2015)'
_computing_molecular_graphics 'Olex2 (Dolomanov et al., 2009)'
_computing_publication_material 'Olex2 (Dolomanov et al., 2009)'
_computing_structure_refinement 'ShelXL (Sheldrick, 2015)'
_computing_structure_solution 'ShelXD (Sheldrick, 2008)'
_diffrn_ambient_temperature 100.0
_diffrn_measured_fraction_theta_full 0.989
_diffrn_measured_fraction_theta_max 0.982
_diffrn_measurement_details
;
List of Runs (angles in degrees, time in seconds):

  # Type    Start    End  Width  t~exp~   \w     \q     \k     \f   Frames
#--------------------------------------------------------------------------
  1  \f      0.00 360.00   0.30    1.00   0.00   0.00   0.00    --  1200
;
_diffrn_measurement_device 'Huber 4-circles Kappa Goniometer'
_diffrn_measurement_device_type '4-circles Kappa Goniometer'
_diffrn_measurement_method 'Rotation around the Phi axis'
_diffrn_radiation_type synchrotron
_diffrn_radiation_wavelength 0.700
_diffrn_reflns_av_R_equivalents 0.0378
_diffrn_reflns_av_unetI/netI 0.0175
_diffrn_reflns_Laue_measured_fraction_full 0.989
_diffrn_reflns_Laue_measured_fraction_max 0.982
_diffrn_reflns_limit_h_max 16
_diffrn_reflns_limit_h_min -16
_diffrn_reflns_limit_k_max 12
_diffrn_reflns_limit_k_min -12
_diffrn_reflns_limit_l_max 23
_diffrn_reflns_limit_l_min -23
_diffrn_reflns_number 29477
_diffrn_reflns_point_group_measured_fraction_full 0.989
_diffrn_reflns_point_group_measured_fraction_max 0.982
_diffrn_reflns_theta_full 24.835
_diffrn_reflns_theta_max 28.642
_diffrn_reflns_theta_min 1.744
_diffrn_source synchrotron
_diffrn_standards_decay_% 0
_diffrn_standards_interval_count 100
_diffrn_standards_number 1
_exptl_absorpt_coefficient_mu 0.071
_exptl_absorpt_correction_T_max 1.00000
_exptl_absorpt_correction_T_min 0.92286
_exptl_absorpt_correction_type multi-scan
_exptl_absorpt_process_details
;
CrysAlisPro 1.171.38.43 (Rigaku Oxford Diffraction, 2015)
Empirical absorption correction using spherical harmonics,
 implemented in SCALE3 ABSPACK scaling algorithm.
;
_exptl_crystal_colour 'clear light yellow'
_exptl_crystal_colour_lustre clear
_exptl_crystal_colour_modifier light
_exptl_crystal_colour_primary yellow
_exptl_crystal_density_diffrn 1.210
_exptl_crystal_description block
_exptl_crystal_F_000 704
_exptl_crystal_preparation 'Grinding reaction'
_exptl_crystal_recrystallization_method 'Slow solvent evaporation'
_exptl_crystal_size_max 0.3
_exptl_crystal_size_mid 0.2
_exptl_crystal_size_min 0.2
_refine_diff_density_max 0.429
_refine_diff_density_min -0.507
_refine_diff_density_rms 0.138
_refine_ls_extinction_coef 0.118(8)
_refine_ls_extinction_expression Fc^*^=kFc[1+0.001xFc^2^\l^3^/sin(2\q)]^-1/4^
_refine_ls_extinction_method 'SHELXL-2014/7 (Sheldrick 2014'
_refine_ls_goodness_of_fit_ref 1.104
_refine_ls_hydrogen_treatment refall
_refine_ls_matrix_type full
_refine_ls_number_parameters 319
_refine_ls_number_reflns 4784
_refine_ls_number_restraints 0
_refine_ls_restrained_S_all 1.104
_refine_ls_R_factor_all 0.0629
_refine_ls_R_factor_gt 0.0617
_refine_ls_shift/su_max 0.000
_refine_ls_shift/su_mean 0.000
_refine_ls_structure_factor_coef Fsqd
_refine_ls_weighting_details 'w=1/[\s^2^(Fo^2^)+(0.1123P)^2^+0.3000P] where P=(Fo^2^+2Fc^2^)/3'
_refine_ls_weighting_scheme calc
_refine_ls_wR_factor_gt 0.1611
_refine_ls_wR_factor_ref 0.1627
_reflns_Friedel_coverage 0.000
_reflns_number_gt 4525
_reflns_number_total 4784
_reflns_threshold_expression 'I > 2\s(I)'
_cod_data_source_file d0ce00291g2.cif
_cod_data_source_block tiac1_2_
_cod_database_code 7240211
_shelx_shelxl_version_number 2014/7
_shelx_space_group_comment
;
The symmetry employed for this shelxl refinement is uniquely defined
by the following loop, which should always be used as a source of
symmetry information in preference to the above space-group names.
They are only intended as comments.
;
_olex2_refinement_description
;
;
_olex2_submission_special_instructions 'No special instructions were received'
_oxdiff_exptl_absorpt_empirical_details
;
Empirical correction (ABSPACK) includes:
- Absorption correction using spherical harmonics
- Frame scaling
;

loop_
_space_group_symop_operation_xyz
'x, y, z'
'-x, y+1/2, -z+1/2'
'-x, -y, -z'
'x, -y-1/2, z-1/2'

loop_
_atom_site_label
_atom_site_type_symbol
_atom_site_fract_x
_atom_site_fract_y
_atom_site_fract_z
_atom_site_U_iso_or_equiv
_atom_site_adp_type
_atom_site_occupancy
_atom_site_site_symmetry_order
_atom_site_calc_flag
_atom_site_refinement_flags_posn
_atom_site_refinement_flags_adp
_atom_site_refinement_flags_occupancy
_atom_site_disorder_assembly
_atom_site_disorder_group
O1 O 0.25836(6) 0.68455(8) 0.63694(5) 0.0276(2) Uani 1 1 d . . . . .
N1 N 0.17122(7) 0.51627(9) 0.49502(5) 0.0215(2) Uani 1 1 d . . . . .
C18 C 0.00511(7) 0.47117(10) 0.37306(6) 0.0203(2) Uani 1 1 d . . . . .
C2 C 0.42990(8) 0.76152(11) 0.60607(6) 0.0245(2) Uani 1 1 d . . . . .
C17 C 0.01117(8) 0.32157(10) 0.39049(6) 0.0214(2) Uani 1 1 d . . . . .
C1 C 0.35976(7) 0.76218(10) 0.65626(5) 0.0201(2) Uani 1 1 d . . . . .
C6 C 0.39071(7) 0.84389(10) 0.72888(5) 0.0195(2) Uani 1 1 d . . . . .
C5 C 0.49140(8) 0.92813(11) 0.74675(6) 0.0243(2) Uani 1 1 d . . . . .
C23 C 0.08837(8) 0.56589(10) 0.42787(6) 0.0203(2) Uani 1 1 d . . . . .
C11 C 0.17707(7) 0.37079(10) 0.51015(6) 0.0203(2) Uani 1 1 d . . . . .
C8 C 0.31496(8) 0.84468(11) 0.78385(6) 0.0222(2) Uani 1 1 d . . . . .
C19 C -0.07924(8) 0.53206(11) 0.30276(6) 0.0255(2) Uani 1 1 d . . . . .
C16 C 0.09760(8) 0.26808(10) 0.45862(6) 0.0203(2) Uani 1 1 d . . . . .
C4 C 0.56145(8) 0.92854(12) 0.69670(7) 0.0288(2) Uani 1 1 d . . . . .
C12 C 0.26662(9) 0.31679(12) 0.57958(6) 0.0260(2) Uani 1 1 d . . . . .
C3 C 0.53165(8) 0.84416(13) 0.62594(6) 0.0281(2) Uani 1 1 d . . . . .
C22 C 0.08472(9) 0.71875(10) 0.40944(6) 0.0263(2) Uani 1 1 d . . . . .
C20 C -0.07943(9) 0.67824(12) 0.28677(7) 0.0294(2) Uani 1 1 d . . . . .
C15 C 0.10991(9) 0.11578(10) 0.47892(6) 0.0253(2) Uani 1 1 d . . . . .
C13 C 0.27714(9) 0.17040(12) 0.59614(7) 0.0291(2) Uani 1 1 d . . . . .
C21 C 0.00383(10) 0.77201(11) 0.34078(7) 0.0294(2) Uani 1 1 d . . . . .
C14 C 0.19745(9) 0.06883(11) 0.54567(7) 0.0289(2) Uani 1 1 d . . . . .
C10 C 0.23595(12) 0.97820(16) 0.76676(9) 0.0419(3) Uani 1 1 d . . . . .
C9 C 0.38518(10) 0.83476(18) 0.87421(7) 0.0402(3) Uani 1 1 d . . . . .
C7 C 0.60746(11) 0.8424(2) 0.57156(8) 0.0426(3) Uani 1 1 d . . . . .
H2 H 0.4028(14) 0.7025(19) 0.5540(11) 0.041(4) Uiso 1 1 d . . . . .
H5 H 0.5133(13) 0.9908(17) 0.7951(9) 0.031(3) Uiso 1 1 d . . . . .
H20 H -0.1362(14) 0.7180(19) 0.2379(10) 0.041(4) Uiso 1 1 d . . . . .
H12 H 0.3199(14) 0.3864(18) 0.6128(10) 0.039(4) Uiso 1 1 d . . . . .
H17 H -0.0462(12) 0.2534(16) 0.3538(8) 0.027(3) Uiso 1 1 d . . . . .
H8 H 0.2627(12) 0.7556(17) 0.7689(9) 0.030(3) Uiso 1 1 d . . . . .
H22 H 0.1418(13) 0.7834(18) 0.4492(10) 0.036(4) Uiso 1 1 d . . . . .
H13 H 0.3413(14) 0.1385(19) 0.6438(10) 0.037(4) Uiso 1 1 d . . . . .
H4 H 0.6361(16) 0.988(2) 0.7130(11) 0.048(4) Uiso 1 1 d . . . . .
H19 H -0.1357(14) 0.4639(19) 0.2674(10) 0.040(4) Uiso 1 1 d . . . . .
H15 H 0.0531(14) 0.0449(18) 0.4424(10) 0.034(4) Uiso 1 1 d . . . . .
H10A H 0.1806(18) 0.979(2) 0.8005(13) 0.061(5) Uiso 1 1 d . . . . .
H14 H 0.2077(14) -0.0349(19) 0.5608(10) 0.040(4) Uiso 1 1 d . . . . .
H9A H 0.3302(14) 0.831(2) 0.9094(11) 0.045(4) Uiso 1 1 d . . . . .
H9B H 0.4395(17) 0.744(2) 0.8863(13) 0.061(5) Uiso 1 1 d . . . . .
H9C H 0.4304(17) 0.925(2) 0.8925(12) 0.056(5) Uiso 1 1 d . . . . .
H10B H 0.2800(17) 1.070(2) 0.7764(12) 0.056(5) Uiso 1 1 d . . . . .
H10C H 0.1886(17) 0.987(2) 0.7073(12) 0.054(5) Uiso 1 1 d . . . . .
H21 H 0.0039(14) 0.874(2) 0.3282(10) 0.043(4) Uiso 1 1 d . . . . .
H7A H 0.623(2) 0.743(3) 0.5592(15) 0.086(8) Uiso 1 1 d . . . . .
H1 H 0.2409(18) 0.634(2) 0.5864(13) 0.066(6) Uiso 1 1 d . . . . .
H7B H 0.684(2) 0.882(3) 0.6004(17) 0.093(8) Uiso 1 1 d . . . . .
H7C H 0.568(2) 0.885(3) 0.5212(15) 0.079(7) Uiso 1 1 d . . . . .

loop_
_atom_site_aniso_label
_atom_site_aniso_U_11
_atom_site_aniso_U_22
_atom_site_aniso_U_33
_atom_site_aniso_U_23
_atom_site_aniso_U_13
_atom_site_aniso_U_12
O1 0.0242(4) 0.0316(4) 0.0275(4) -0.0083(3) 0.0089(3) -0.0099(3)
N1 0.0217(4) 0.0199(4) 0.0232(4) -0.0021(3) 0.0076(3) -0.0019(3)
C18 0.0176(4) 0.0197(4) 0.0248(4) -0.0006(3) 0.0083(3) 0.0006(3)
C2 0.0226(4) 0.0300(5) 0.0209(4) -0.0016(3) 0.0069(3) 0.0016(3)
C17 0.0183(4) 0.0197(4) 0.0261(5) -0.0022(3) 0.0068(3) -0.0018(3)
C1 0.0171(4) 0.0205(4) 0.0216(4) 0.0001(3) 0.0044(3) -0.0002(3)
C6 0.0178(4) 0.0208(4) 0.0194(4) 0.0014(3) 0.0052(3) 0.0022(3)
C5 0.0204(4) 0.0270(4) 0.0231(4) -0.0024(3) 0.0034(3) -0.0019(3)
C23 0.0205(4) 0.0186(4) 0.0237(4) -0.0016(3) 0.0097(3) -0.0001(3)
C11 0.0192(4) 0.0210(4) 0.0224(4) -0.0006(3) 0.0087(3) 0.0000(3)
C8 0.0206(4) 0.0257(4) 0.0209(4) 0.0009(3) 0.0077(3) 0.0013(3)
C19 0.0209(4) 0.0260(5) 0.0276(5) 0.0010(3) 0.0050(3) 0.0021(3)
C16 0.0192(4) 0.0185(4) 0.0250(4) -0.0006(3) 0.0095(3) 0.0000(3)
C4 0.0192(4) 0.0363(5) 0.0299(5) 0.0002(4) 0.0066(4) -0.0054(4)
C12 0.0234(4) 0.0300(5) 0.0234(5) 0.0013(3) 0.0057(4) 0.0006(3)
C3 0.0203(4) 0.0391(5) 0.0260(5) 0.0026(4) 0.0090(4) 0.0008(4)
C22 0.0311(5) 0.0178(4) 0.0315(5) -0.0017(3) 0.0122(4) -0.0006(3)
C20 0.0287(5) 0.0281(5) 0.0310(5) 0.0055(4) 0.0088(4) 0.0076(4)
C15 0.0281(5) 0.0190(4) 0.0304(5) 0.0011(3) 0.0116(4) 0.0004(3)
C13 0.0277(5) 0.0327(5) 0.0274(5) 0.0073(4) 0.0096(4) 0.0070(4)
C21 0.0357(5) 0.0201(4) 0.0345(5) 0.0029(4) 0.0141(4) 0.0045(4)
C14 0.0339(5) 0.0234(5) 0.0325(5) 0.0059(4) 0.0148(4) 0.0063(4)
C10 0.0452(7) 0.0448(7) 0.0474(7) 0.0175(5) 0.0311(6) 0.0232(5)
C9 0.0313(5) 0.0677(9) 0.0216(5) 0.0036(5) 0.0083(4) 0.0041(5)
C7 0.0291(5) 0.0704(9) 0.0338(6) -0.0002(6) 0.0178(5) -0.0033(5)

loop_
_atom_type_symbol
_atom_type_description
_atom_type_scat_dispersion_real
_atom_type_scat_dispersion_imag
_atom_type_scat_source
C C 0.0030 0.0020 'International Tables Vol C Tables 4.2.6.8 and 6.1.1.4'
H H 0.0000 0.0000 'International Tables Vol C Tables 4.2.6.8 and 6.1.1.4'
N N 0.0060 0.0030 'International Tables Vol C Tables 4.2.6.8 and 6.1.1.4'
O O 0.0110 0.0060 'International Tables Vol C Tables 4.2.6.8 and 6.1.1.4'

loop_
_geom_angle_atom_site_label_1
_geom_angle_atom_site_label_2
_geom_angle_atom_site_label_3
_geom_angle
_geom_angle_site_symmetry_1
_geom_angle_site_symmetry_3
_geom_angle_publ_flag
C1 O1 H1 113.2(13) . . ?
C23 N1 C11 118.39(8) . . ?
C17 C18 C23 118.08(8) . . ?
C17 C18 C19 122.58(8) . . ?
C19 C18 C23 119.33(8) . . ?
C1 C2 H2 117.7(10) . . ?
C3 C2 C1 120.94(9) . . ?
C3 C2 H2 121.3(10) . . ?
C18 C17 H17 119.7(8) . . ?
C16 C17 C18 119.96(8) . . ?
C16 C17 H17 120.3(8) . . ?
O1 C1 C2 121.85(8) . . ?
O1 C1 C6 117.20(8) . . ?
C2 C1 C6 120.95(8) . . ?
C1 C6 C8 121.19(8) . . ?
C5 C6 C1 117.19(8) . . ?
C5 C6 C8 121.57(8) . . ?
C6 C5 H5 119.6(9) . . ?
C4 C5 C6 122.09(9) . . ?
C4 C5 H5 118.3(9) . . ?
N1 C23 C18 122.72(8) . . ?
N1 C23 C22 118.77(8) . . ?
C22 C23 C18 118.50(9) . . ?
N1 C11 C16 122.67(8) . . ?
N1 C11 C12 118.79(8) . . ?
C12 C11 C16 118.53(8) . . ?
C6 C8 C10 110.71(8) . . ?
C6 C8 C9 112.75(8) . . ?
C6 C8 H8 107.0(8) . . ?
C10 C8 C9 111.02(10) . . ?
C10 C8 H8 106.8(8) . . ?
C9 C8 H8 108.3(8) . . ?
C18 C19 H19 116.8(10) . . ?
C20 C19 C18 120.52(9) . . ?
C20 C19 H19 122.7(10) . . ?
C17 C16 C11 118.16(8) . . ?
C17 C16 C15 122.69(8) . . ?
C15 C16 C11 119.15(9) . . ?
C5 C4 H4 119.8(11) . . ?
C3 C4 C5 120.27(9) . . ?
C3 C4 H4 119.9(11) . . ?
C11 C12 H12 117.6(10) . . ?
C13 C12 C11 120.70(10) . . ?
C13 C12 H12 121.7(10) . . ?
C2 C3 C7 120.68(10) . . ?
C4 C3 C2 118.51(9) . . ?
C4 C3 C7 120.81(10) . . ?
C23 C22 H22 117.4(9) . . ?
C21 C22 C23 120.25(9) . . ?
C21 C22 H22 122.4(9) . . ?
C19 C20 C21 120.13(10) . . ?
C19 C20 H20 119.7(10) . . ?
C21 C20 H20 120.1(10) . . ?
C16 C15 H15 118.3(9) . . ?
C14 C15 C16 120.33(9) . . ?
C14 C15 H15 121.3(9) . . ?
C12 C13 C14 120.75(10) . . ?
C12 C13 H13 117.6(10) . . ?
C14 C13 H13 121.6(10) . . ?
C22 C21 C20 121.25(9) . . ?
C22 C21 H21 119.4(10) . . ?
C20 C21 H21 119.3(10) . . ?
C15 C14 C13 120.52(9) . . ?
C15 C14 H14 121.9(10) . . ?
C13 C14 H14 117.6(10) . . ?
C8 C10 H10A 112.5(12) . . ?
C8 C10 H10B 112.0(12) . . ?
C8 C10 H10C 112.3(11) . . ?
H10A C10 H10B 109.0(16) . . ?
H10A C10 H10C 108.3(16) . . ?
H10B C10 H10C 102.2(16) . . ?
C8 C9 H9A 110.3(10) . . ?
C8 C9 H9B 111.4(12) . . ?
C8 C9 H9C 110.5(12) . . ?
H9A C9 H9B 110.3(15) . . ?
H9A C9 H9C 103.5(15) . . ?
H9B C9 H9C 110.6(15) . . ?
C3 C7 H7A 110.3(15) . . ?
C3 C7 H7B 110.4(16) . . ?
C3 C7 H7C 110.1(15) . . ?
H7A C7 H7B 104(2) . . ?
H7A C7 H7C 105(2) . . ?
H7B C7 H7C 116(2) . . ?

loop_
_geom_bond_atom_site_label_1
_geom_bond_atom_site_label_2
_geom_bond_distance
_geom_bond_site_symmetry_2
_geom_bond_publ_flag
O1 C1 1.3656(11) . ?
O1 H1 0.95(2) . ?
N1 C23 1.3465(12) . ?
N1 C11 1.3498(12) . ?
C18 C17 1.3941(12) . ?
C18 C23 1.4320(12) . ?
C18 C19 1.4260(13) . ?
C2 C1 1.3944(12) . ?
C2 C3 1.3930(14) . ?
C2 H2 1.008(18) . ?
C17 C16 1.3897(13) . ?
C17 H17 0.995(14) . ?
C1 C6 1.4015(12) . ?
C6 C5 1.3923(12) . ?
C6 C8 1.5167(12) . ?
C5 C4 1.3914(14) . ?
C5 H5 0.975(15) . ?
C23 C22 1.4275(12) . ?
C11 C16 1.4317(12) . ?
C11 C12 1.4234(13) . ?
C8 C10 1.5195(15) . ?
C8 C9 1.5212(14) . ?
C8 H8 1.012(15) . ?
C19 C20 1.3613(14) . ?
C19 H19 0.980(17) . ?
C16 C15 1.4287(12) . ?
C4 C3 1.3893(15) . ?
C4 H4 1.015(18) . ?
C12 C13 1.3628(14) . ?
C12 H12 0.955(17) . ?
C3 C7 1.5091(14) . ?
C22 C21 1.3635(15) . ?
C22 H22 0.997(16) . ?
C20 C21 1.4209(16) . ?
C20 H20 0.972(17) . ?
C15 C14 1.3623(14) . ?
C15 H15 1.006(16) . ?
C13 C14 1.4190(16) . ?
C13 H13 0.978(16) . ?
C21 H21 0.960(18) . ?
C14 H14 0.979(17) . ?
C10 H10A 1.02(2) . ?
C10 H10B 0.98(2) . ?
C10 H10C 1.01(2) . ?
C9 H9A 1.036(17) . ?
C9 H9B 1.04(2) . ?
C9 H9C 0.99(2) . ?
C7 H7A 0.97(3) . ?
C7 H7B 0.97(3) . ?
C7 H7C 0.93(2) . ?
